data_7124392
loop_
_publ_author_name
'Huang, You'
'Feng, Jiaxu'

_publ_section_title
;
 Phosphine-Catalyzed (3+2)/(2+3) Sequential Annulation by Triple
 Nucleophilic Addition Reaction of \g-Vinyl Allenoates
;
_journal_name_full 'Chemical Communications'
_journal_paper_doi 10.1039/C9CC07346A
_journal_year 2019
_chemical_formula_moiety 'C24 H25 N3 O4'
_chemical_formula_sum 'C24 H25 N3 O4'
_chemical_formula_weight 419.47
_space_group_crystal_system monoclinic
_space_group_IT_number 14
_space_group_name_Hall '-P 2yn'
_space_group_name_H-M_alt 'P 1 21/n 1'
_symmetry_space_group_name_Hall '-P 2yn'
_symmetry_space_group_name_H-M 'P 1 21/n 1'
_atom_sites_solution_hydrogens geom
_atom_sites_solution_primary dual
_audit_block_doi 10.5517/ccdc.csd.cc232nf9
_audit_creation_date 2018-06-13
_audit_creation_method
;
Olex2 1.2
(compiled 2017.01.04 svn.r3372 for OlexSys, GUI svn.r5292)
;
_audit_update_record
;
2019-07-08 deposited with the CCDC.    2019-10-25 downloaded from the CCDC.
;
_cell_angle_alpha 90
_cell_angle_beta 98.881(4)
_cell_angle_gamma 90
_cell_formula_units_Z 4
_cell_length_a 10.3195(5)
_cell_length_b 12.2231(5)
_cell_length_c 16.8849(7)
_cell_measurement_reflns_used 10605
_cell_measurement_temperature 113.15
_cell_measurement_theta_max 32.8150
_cell_measurement_theta_min 2.0550
_cell_volume 2104.26(16)
_computing_cell_refinement 'CrysAlisPro 1.171.38.46 (Rigaku OD, 2015)'
_computing_data_collection 'CrysAlisPro 1.171.38.46 (Rigaku OD, 2015)'
_computing_data_reduction 'CrysAlisPro 1.171.38.46 (Rigaku OD, 2015)'
_computing_molecular_graphics 'Olex2 (Dolomanov et al., 2009)'
_computing_publication_material 'Olex2 (Dolomanov et al., 2009)'
_computing_structure_refinement 'ShelXL (Sheldrick, 2015)'
_computing_structure_solution 'ShelXT (Sheldrick, 2015)'
_diffrn_ambient_temperature 113.15
_diffrn_detector 'CCD plate'
_diffrn_measured_fraction_theta_full 0.993
_diffrn_measured_fraction_theta_max 0.994
_diffrn_measurement_details
;
List of Runs (angles in degrees, time in seconds):

  # Type    Start    End  Width  t~exp~   \w     \q     \k     \f   Frames
#--------------------------------------------------------------------------
  1  \w   -115.00  65.00   1.00    1.00    --  -25.00  45.00   0.00  180
  2  \w   -115.00  65.00   1.00    1.00    --  -25.00  45.00  90.00  180
  3  \w   -115.00  65.00   1.00    1.00    --  -25.00  45.00 180.00  180
;
_diffrn_measurement_device 'abstract diffractometer'
_diffrn_measurement_device_type 'Rigaku Saturn 70'
_diffrn_measurement_method '\w scans'
_diffrn_orient_matrix_type 'CrysAlisPro convention (1999,Acta A55,543-557)'
_diffrn_orient_matrix_UB_11 -0.0382280000
_diffrn_orient_matrix_UB_12 0.0303388000
_diffrn_orient_matrix_UB_13 0.0237622000
_diffrn_orient_matrix_UB_21 -0.0367818000
_diffrn_orient_matrix_UB_22 -0.0476701000
_diffrn_orient_matrix_UB_23 0.0054760000
_diffrn_orient_matrix_UB_31 0.0450214000
_diffrn_orient_matrix_UB_32 -0.0132095000
_diffrn_orient_matrix_UB_33 0.0348264000
_diffrn_radiation_monochromator confocal
_diffrn_radiation_probe x-ray
_diffrn_radiation_type MoK\a
_diffrn_radiation_wavelength 0.71073
_diffrn_reflns_av_R_equivalents 0.0609
_diffrn_reflns_av_unetI/netI 0.0398
_diffrn_reflns_Laue_measured_fraction_full 0.993
_diffrn_reflns_Laue_measured_fraction_max 0.994
_diffrn_reflns_limit_h_max 12
_diffrn_reflns_limit_h_min -12
_diffrn_reflns_limit_k_max 15
_diffrn_reflns_limit_k_min -15
_diffrn_reflns_limit_l_max 21
_diffrn_reflns_limit_l_min -21
_diffrn_reflns_number 21595
_diffrn_reflns_point_group_measured_fraction_full 0.993
_diffrn_reflns_point_group_measured_fraction_max 0.994
_diffrn_reflns_theta_full 25.242
_diffrn_reflns_theta_max 26.372
_diffrn_reflns_theta_min 2.065
_diffrn_source 'fine-focus sealed X-ray tube'
_diffrn_source_type 'Enhance (Mo) X-ray Source'
_exptl_absorpt_coefficient_mu 0.091
_exptl_absorpt_correction_T_max 1.00000
_exptl_absorpt_correction_T_min 0.78085
_exptl_absorpt_correction_type multi-scan
_exptl_absorpt_process_details
;
CrysAlisPro 1.171.38.46 (Rigaku Oxford Diffraction, 2015)
Empirical absorption correction using spherical harmonics,
 implemented in SCALE3 ABSPACK scaling algorithm.
;
_exptl_crystal_colour colourless
_exptl_crystal_colour_primary colourless
_exptl_crystal_density_diffrn 1.324
_exptl_crystal_description block
_exptl_crystal_F_000 888
_exptl_crystal_size_max 0.24
_exptl_crystal_size_mid 0.22
_exptl_crystal_size_min 0.18
_refine_diff_density_max 0.239
_refine_diff_density_min -0.192
_refine_diff_density_rms 0.038
_refine_ls_extinction_coef 0.017(3)
_refine_ls_extinction_expression Fc^*^=kFc[1+0.001xFc^2^\l^3^/sin(2\q)]^-1/4^
_refine_ls_extinction_method 'SHELXL-2016/6 (Sheldrick 2016)'
_refine_ls_goodness_of_fit_ref 1.042
_refine_ls_hydrogen_treatment constr
_refine_ls_matrix_type full
_refine_ls_number_parameters 284
_refine_ls_number_reflns 4268
_refine_ls_number_restraints 0
_refine_ls_restrained_S_all 1.042
_refine_ls_R_factor_all 0.0579
_refine_ls_R_factor_gt 0.0437
_refine_ls_shift/su_max 0.004
_refine_ls_shift/su_mean 0.000
_refine_ls_structure_factor_coef Fsqd
_refine_ls_weighting_details 'w=1/[\s^2^(Fo^2^)+(0.0420P)^2^+0.6850P] where P=(Fo^2^+2Fc^2^)/3'
_refine_ls_weighting_scheme calc
_refine_ls_wR_factor_gt 0.0988
_refine_ls_wR_factor_ref 0.1076
_reflns_Friedel_coverage 0.000
_reflns_number_gt 3404
_reflns_number_total 4268
_reflns_threshold_expression 'I > 2\s(I)'
_cod_data_source_file c9cc07346a2.cif
_cod_data_source_block r20180611d
_cod_database_code 7124392
_shelx_shelxl_version_number 2016/6
_chemical_oxdiff_formula 'C11 H10 N O'
_shelx_space_group_comment
;
The symmetry employed for this shelxl refinement is uniquely defined
by the following loop, which should always be used as a source of
symmetry information in preference to the above space-group names.
They are only intended as comments.
;
_shelx_estimated_absorpt_t_max 0.984
_shelx_estimated_absorpt_t_min 0.978
_reflns_odcompleteness_completeness 99.42
_reflns_odcompleteness_iscentric 1
_reflns_odcompleteness_theta 26.32
_olex2_refinement_description
;
1. Fixed Uiso
 At 1.2 times of:
  All C(H) groups, All C(H,H) groups
 At 1.5 times of:
  All C(H,H,H) groups
2.a Ternary CH refined with riding coordinates:
 C11(H11), C12(H12)
2.b Secondary CH2 refined with riding coordinates:
 C13(H13A,H13B), C14(H14A,H14B), C22(H22A,H22B)
2.c Aromatic/amide H refined with riding coordinates:
 C5(H5), C6(H6), C7(H7), C8(H8), C16(H16), C17(H17), C19(H19), C20(H20)
2.d Idealised Me refined as rotating group:
 C9(H9A,H9B,H9C), C21(H21A,H21B,H21C), C24(H24A,H24B,H24C)
;
_olex2_submission_special_instructions 'No special instructions were received'
_oxdiff_exptl_absorpt_empirical_details
;
Empirical correction (ABSPACK) includes:
- Absorption correction using spherical harmonics
- Frame scaling
- Detector area scaling
;
_oxdiff_exptl_absorpt_empirical_full_max 1.597
_oxdiff_exptl_absorpt_empirical_full_min 0.677

loop_
_space_group_symop_operation_xyz
'x, y, z'
'-x+1/2, y+1/2, -z+1/2'
'-x, -y, -z'
'x-1/2, -y-1/2, z-1/2'

loop_
_atom_site_label
_atom_site_type_symbol
_atom_site_fract_x
_atom_site_fract_y
_atom_site_fract_z
_atom_site_U_iso_or_equiv
_atom_site_adp_type
_atom_site_occupancy
_atom_site_site_symmetry_order
_atom_site_calc_flag
_atom_site_refinement_flags_posn
O1 O 0.10709(12) 0.65490(9) 0.65871(8) 0.0422(3) Uani 1 1 d .
O2 O 0.06081(10) 0.31176(10) 0.61405(7) 0.0365(3) Uani 1 1 d .
O3 O 0.66104(12) 0.41562(13) 0.64755(7) 0.0566(4) Uani 1 1 d .
O4 O 0.67951(10) 0.40942(10) 0.51761(7) 0.0343(3) Uani 1 1 d .
N1 N -0.02591(12) 0.55911(11) 0.73118(8) 0.0300(3) Uani 1 1 d .
N2 N 0.22858(12) 0.43214(10) 0.65818(7) 0.0269(3) Uani 1 1 d .
N3 N 0.27411(12) 0.28587(10) 0.58968(8) 0.0272(3) Uani 1 1 d .
C1 C 0.08622(15) 0.57713(12) 0.70035(9) 0.0297(4) Uani 1 1 d .
C2 C 0.18256(15) 0.48285(12) 0.72775(9) 0.0277(3) Uani 1 1 d .
C3 C 0.10152(15) 0.41065(12) 0.77387(9) 0.0277(3) Uani 1 1 d .
C4 C -0.01982(15) 0.45981(12) 0.77453(9) 0.0279(3) Uani 1 1 d .
C5 C -0.11448(16) 0.41448(14) 0.81339(10) 0.0351(4) Uani 1 1 d .
H5 H -0.197128 0.448884 0.812983 0.042 Uiso 1 1 calc R
C6 C -0.08407(18) 0.31606(15) 0.85335(10) 0.0402(4) Uani 1 1 d .
H6 H -0.147265 0.282480 0.880833 0.048 Uiso 1 1 calc R
C7 C 0.03608(19) 0.26622(14) 0.85388(10) 0.0400(4) Uani 1 1 d .
H7 H 0.054447 0.198956 0.881527 0.048 Uiso 1 1 calc R
C8 C 0.13090(17) 0.31392(13) 0.81406(10) 0.0346(4) Uani 1 1 d .
H8 H 0.213978 0.280136 0.814776 0.042 Uiso 1 1 calc R
C9 C -0.13885(16) 0.63191(15) 0.71836(11) 0.0395(4) Uani 1 1 d .
H9A H -0.217182 0.590238 0.696097 0.059 Uiso 1 1 calc GR
H9B H -0.123576 0.689908 0.680799 0.059 Uiso 1 1 calc GR
H9C H -0.151821 0.664605 0.769549 0.059 Uiso 1 1 calc GR
C10 C 0.17494(14) 0.33978(12) 0.62034(9) 0.0267(3) Uani 1 1 d .
C11 C 0.40437(14) 0.33002(12) 0.62090(9) 0.0250(3) Uani 1 1 d .
H11 H 0.452287 0.278512 0.661201 0.030 Uiso 1 1 calc R
C12 C 0.37132(14) 0.43641(13) 0.66253(9) 0.0269(3) Uani 1 1 d .
H12 H 0.396594 0.501298 0.632228 0.032 Uiso 1 1 calc R
C13 C 0.41906(15) 0.45120(14) 0.75181(9) 0.0324(4) Uani 1 1 d .
H13A H 0.506185 0.486883 0.761607 0.039 Uiso 1 1 calc R
H13B H 0.423706 0.380334 0.780498 0.039 Uiso 1 1 calc R
C14 C 0.31282(15) 0.52518(14) 0.77686(10) 0.0324(4) Uani 1 1 d .
H14A H 0.328347 0.602565 0.763785 0.039 Uiso 1 1 calc R
H14B H 0.310797 0.518989 0.835117 0.039 Uiso 1 1 calc R
C15 C 0.25554(14) 0.18473(12) 0.54838(9) 0.0251(3) Uani 1 1 d .
C16 C 0.14127(15) 0.16445(13) 0.49519(9) 0.0305(4) Uani 1 1 d .
H16 H 0.076090 0.219622 0.484435 0.037 Uiso 1 1 calc R
C17 C 0.12274(16) 0.06323(14) 0.45781(10) 0.0351(4) Uani 1 1 d .
H17 H 0.043624 0.049793 0.422265 0.042 Uiso 1 1 calc R
C18 C 0.21682(17) -0.01911(13) 0.47096(10) 0.0352(4) Uani 1 1 d .
C19 C 0.33176(16) 0.00406(13) 0.52177(10) 0.0324(4) Uani 1 1 d .
H19 H 0.398724 -0.049885 0.530466 0.039 Uiso 1 1 calc R
C20 C 0.35171(15) 0.10404(12) 0.56032(9) 0.0277(3) Uani 1 1 d .
H20 H 0.431563 0.117629 0.595129 0.033 Uiso 1 1 calc R
C21 C 0.1941(2) -0.12991(16) 0.43145(13) 0.0547(5) Uani 1 1 d .
H21A H 0.264093 -0.145127 0.399825 0.082 Uiso 1 1 calc GR
H21B H 0.109234 -0.130114 0.396199 0.082 Uiso 1 1 calc GR
H21C H 0.194272 -0.186319 0.472712 0.082 Uiso 1 1 calc GR
C22 C 0.48240(14) 0.34769(13) 0.55245(9) 0.0272(3) Uani 1 1 d .
H22A H 0.491620 0.276843 0.525455 0.033 Uiso 1 1 calc R
H22B H 0.433012 0.397819 0.512703 0.033 Uiso 1 1 calc R
C23 C 0.61634(15) 0.39450(13) 0.57969(9) 0.0285(3) Uani 1 1 d .
C24 C 0.81350(16) 0.44869(16) 0.53491(11) 0.0418(4) Uani 1 1 d .
H24A H 0.856878 0.438014 0.487785 0.063 Uiso 1 1 calc GR
H24B H 0.860798 0.407873 0.580357 0.063 Uiso 1 1 calc GR
H24C H 0.813378 0.526706 0.548262 0.063 Uiso 1 1 calc GR

loop_
_atom_site_aniso_label
_atom_site_aniso_U_11
_atom_site_aniso_U_22
_atom_site_aniso_U_33
_atom_site_aniso_U_23
_atom_site_aniso_U_13
_atom_site_aniso_U_12
O1 0.0427(7) 0.0296(6) 0.0565(8) 0.0088(6) 0.0141(6) 0.0013(5)
O2 0.0228(6) 0.0454(7) 0.0418(7) -0.0127(6) 0.0062(5) -0.0006(5)
O3 0.0381(7) 0.0983(12) 0.0342(7) -0.0137(7) 0.0084(6) -0.0230(7)
O4 0.0259(6) 0.0447(7) 0.0337(6) 0.0044(5) 0.0090(5) -0.0012(5)
N1 0.0263(7) 0.0293(7) 0.0347(7) -0.0015(6) 0.0060(5) 0.0034(5)
N2 0.0237(7) 0.0291(7) 0.0286(7) -0.0046(6) 0.0059(5) 0.0018(5)
N3 0.0217(6) 0.0268(7) 0.0335(7) -0.0066(6) 0.0054(5) -0.0001(5)
C1 0.0322(9) 0.0235(8) 0.0337(8) -0.0045(7) 0.0059(7) 0.0004(6)
C2 0.0298(8) 0.0249(8) 0.0294(8) -0.0037(6) 0.0079(6) 0.0027(6)
C3 0.0302(8) 0.0269(8) 0.0267(8) -0.0059(6) 0.0066(6) -0.0008(6)
C4 0.0285(8) 0.0288(8) 0.0262(8) -0.0066(6) 0.0038(6) -0.0012(6)
C5 0.0297(9) 0.0415(10) 0.0348(9) -0.0050(8) 0.0071(7) -0.0049(7)
C6 0.0457(10) 0.0426(10) 0.0344(9) -0.0035(8) 0.0132(8) -0.0147(8)
C7 0.0581(12) 0.0293(9) 0.0343(9) 0.0003(7) 0.0119(8) -0.0044(8)
C8 0.0424(10) 0.0283(8) 0.0342(9) -0.0029(7) 0.0097(7) 0.0050(7)
C9 0.0306(9) 0.0381(10) 0.0494(10) -0.0023(8) 0.0046(8) 0.0078(7)
C10 0.0260(8) 0.0289(8) 0.0250(7) -0.0008(6) 0.0040(6) 0.0028(6)
C11 0.0229(7) 0.0259(8) 0.0263(7) -0.0019(6) 0.0044(6) 0.0000(6)
C12 0.0248(8) 0.0270(8) 0.0299(8) -0.0011(6) 0.0073(6) 0.0003(6)
C13 0.0271(8) 0.0404(9) 0.0296(8) -0.0080(7) 0.0042(6) 0.0004(7)
C14 0.0321(9) 0.0341(9) 0.0316(8) -0.0073(7) 0.0064(7) -0.0019(7)
C15 0.0275(8) 0.0248(8) 0.0247(7) 0.0005(6) 0.0096(6) -0.0023(6)
C16 0.0281(8) 0.0338(9) 0.0300(8) -0.0024(7) 0.0053(6) 0.0005(7)
C17 0.0328(9) 0.0399(10) 0.0332(9) -0.0075(7) 0.0071(7) -0.0076(7)
C18 0.0419(10) 0.0276(8) 0.0400(9) -0.0047(7) 0.0189(8) -0.0077(7)
C19 0.0364(9) 0.0257(8) 0.0386(9) 0.0030(7) 0.0166(7) 0.0020(7)
C20 0.0283(8) 0.0278(8) 0.0279(8) 0.0031(6) 0.0074(6) 0.0000(6)
C21 0.0596(13) 0.0376(11) 0.0711(14) -0.0186(10) 0.0235(11) -0.0116(9)
C22 0.0266(8) 0.0293(8) 0.0264(7) -0.0025(6) 0.0066(6) 0.0005(6)
C23 0.0281(8) 0.0284(8) 0.0303(8) -0.0006(7) 0.0090(6) 0.0013(6)
C24 0.0248(9) 0.0566(12) 0.0450(10) 0.0062(9) 0.0090(7) -0.0038(8)

loop_
_atom_type_symbol
_atom_type_description
_atom_type_scat_dispersion_real
_atom_type_scat_dispersion_imag
_atom_type_scat_source
C C 0.0033 0.0016 'International Tables Vol C Tables 4.2.6.8 and 6.1.1.4'
H H 0.0000 0.0000 'International Tables Vol C Tables 4.2.6.8 and 6.1.1.4'
N N 0.0061 0.0033 'International Tables Vol C Tables 4.2.6.8 and 6.1.1.4'
O O 0.0106 0.0060 'International Tables Vol C Tables 4.2.6.8 and 6.1.1.4'

loop_
_geom_angle_atom_site_label_1
_geom_angle_atom_site_label_2
_geom_angle_atom_site_label_3
_geom_angle
C23 O4 C24 117.06(13)
C1 N1 C4 111.42(12)
C1 N1 C9 123.63(14)
C4 N1 C9 124.92(13)
C10 N2 C2 124.22(12)
C10 N2 C12 112.54(12)
C12 N2 C2 113.04(12)
C10 N3 C11 112.31(12)
C10 N3 C15 123.22(12)
C15 N3 C11 122.93(12)
O1 C1 N1 125.69(15)
O1 C1 C2 126.18(14)
N1 C1 C2 108.13(13)
N2 C2 C1 110.33(12)
N2 C2 C3 115.98(12)
N2 C2 C14 101.95(11)
C1 C2 C14 112.00(13)
C3 C2 C1 102.01(12)
C3 C2 C14 114.89(13)
C4 C3 C2 108.80(13)
C8 C3 C2 131.26(14)
C8 C3 C4 119.89(15)
C3 C4 N1 109.57(13)
C5 C4 N1 127.96(14)
C5 C4 C3 122.47(15)
C4 C5 H5 121.4
C4 C5 C6 117.15(16)
C6 C5 H5 121.4
C5 C6 H6 119.3
C7 C6 C5 121.33(16)
C7 C6 H6 119.3
C6 C7 H7 119.7
C6 C7 C8 120.52(16)
C8 C7 H7 119.7
C3 C8 C7 118.64(16)
C3 C8 H8 120.7
C7 C8 H8 120.7
N1 C9 H9A 109.5
N1 C9 H9B 109.5
N1 C9 H9C 109.5
H9A C9 H9B 109.5
H9A C9 H9C 109.5
H9B C9 H9C 109.5
O2 C10 N2 126.08(14)
O2 C10 N3 126.59(14)
N2 C10 N3 107.33(12)
N3 C11 H11 110.0
N3 C11 C12 102.65(11)
N3 C11 C22 109.98(12)
C12 C11 H11 110.0
C22 C11 H11 110.0
C22 C11 C12 114.00(12)
N2 C12 C11 103.81(11)
N2 C12 H12 110.0
N2 C12 C13 102.89(12)
C11 C12 H12 110.0
C13 C12 C11 119.41(13)
C13 C12 H12 110.0
C12 C13 H13A 111.4
C12 C13 H13B 111.4
C12 C13 C14 101.99(12)
H13A C13 H13B 109.2
C14 C13 H13A 111.4
C14 C13 H13B 111.4
C2 C14 H14A 110.8
C2 C14 H14B 110.8
C13 C14 C2 104.67(12)
C13 C14 H14A 110.8
C13 C14 H14B 110.8
H14A C14 H14B 108.9
C16 C15 N3 120.67(13)
C16 C15 C20 118.83(14)
C20 C15 N3 120.50(14)
C15 C16 H16 120.1
C17 C16 C15 119.75(15)
C17 C16 H16 120.1
C16 C17 H17 119.1
C16 C17 C18 121.87(16)
C18 C17 H17 119.1
C17 C18 C21 121.36(17)
C19 C18 C17 117.48(15)
C19 C18 C21 121.15(16)
C18 C19 H19 119.2
C18 C19 C20 121.59(15)
C20 C19 H19 119.2
C15 C20 H20 119.8
C19 C20 C15 120.42(15)
C19 C20 H20 119.8
C18 C21 H21A 109.5
C18 C21 H21B 109.5
C18 C21 H21C 109.5
H21A C21 H21B 109.5
H21A C21 H21C 109.5
H21B C21 H21C 109.5
C11 C22 H22A 109.0
C11 C22 H22B 109.0
H22A C22 H22B 107.8
C23 C22 C11 113.04(12)
C23 C22 H22A 109.0
C23 C22 H22B 109.0
O3 C23 O4 124.22(15)
O3 C23 C22 125.23(14)
O4 C23 C22 110.55(13)
O4 C24 H24A 109.5
O4 C24 H24B 109.5
O4 C24 H24C 109.5
H24A C24 H24B 109.5
H24A C24 H24C 109.5
H24B C24 H24C 109.5

loop_
_geom_bond_atom_site_label_1
_geom_bond_atom_site_label_2
_geom_bond_distance
O1 C1 1.2211(19)
O2 C10 1.2153(18)
O3 C23 1.1954(19)
O4 C23 1.3296(18)
O4 C24 1.4501(19)
N1 C1 1.358(2)
N1 C4 1.414(2)
N1 C9 1.456(2)
N2 C2 1.4703(18)
N2 C10 1.3710(19)
N2 C12 1.4644(18)
N3 C10 1.3832(18)
N3 C11 1.4688(18)
N3 C15 1.4178(19)
C1 C2 1.545(2)
C2 C3 1.512(2)
C2 C14 1.555(2)
C3 C4 1.390(2)
C3 C8 1.374(2)
C4 C5 1.375(2)
C5 H5 0.9500
C5 C6 1.391(2)
C6 H6 0.9500
C6 C7 1.380(3)
C7 H7 0.9500
C7 C8 1.397(2)
C8 H8 0.9500
C9 H9A 0.9800
C9 H9B 0.9800
C9 H9C 0.9800
C11 H11 1.0000
C11 C12 1.541(2)
C11 C22 1.5226(19)
C12 H12 1.0000
C12 C13 1.523(2)
C13 H13A 0.9900
C13 H13B 0.9900
C13 C14 1.530(2)
C14 H14A 0.9900
C14 H14B 0.9900
C15 C16 1.390(2)
C15 C20 1.392(2)
C16 H16 0.9500
C16 C17 1.389(2)
C17 H17 0.9500
C17 C18 1.392(2)
C18 C19 1.382(2)
C18 C21 1.512(2)
C19 H19 0.9500
C19 C20 1.385(2)
C20 H20 0.9500
C21 H21A 0.9800
C21 H21B 0.9800
C21 H21C 0.9800
C22 H22A 0.9900
C22 H22B 0.9900
C22 C23 1.501(2)
C24 H24A 0.9800
C24 H24B 0.9800
C24 H24C 0.9800

loop_
_geom_torsion_atom_site_label_1
_geom_torsion_atom_site_label_2
_geom_torsion_atom_site_label_3
_geom_torsion_atom_site_label_4
_geom_torsion
O1 C1 C2 N2 -54.0(2)
O1 C1 C2 C3 -177.86(16)
O1 C1 C2 C14 58.8(2)
N1 C1 C2 N2 126.43(13)
N1 C1 C2 C3 2.62(16)
N1 C1 C2 C14 -120.75(14)
N1 C4 C5 C6 -178.91(15)
N2 C2 C3 C4 -121.90(14)
N2 C2 C3 C8 60.7(2)
N2 C2 C14 C13 -25.27(15)
N2 C12 C13 C14 -36.20(15)
N3 C11 C12 N2 6.64(14)
N3 C11 C12 C13 120.36(14)
N3 C11 C22 C23 179.10(12)
N3 C15 C16 C17 -177.40(13)
N3 C15 C20 C19 178.05(13)
C1 N1 C4 C3 1.09(18)
C1 N1 C4 C5 -179.52(15)
C1 C2 C3 C4 -1.98(16)
C1 C2 C3 C8 -179.40(16)
C1 C2 C14 C13 -143.20(13)
C2 N2 C10 O2 31.4(2)
C2 N2 C10 N3 -149.66(13)
C2 N2 C12 C11 146.84(12)
C2 N2 C12 C13 21.73(16)
C2 C3 C4 N1 0.73(17)
C2 C3 C4 C5 -178.70(14)
C2 C3 C8 C7 178.20(15)
C3 C2 C14 C13 101.02(15)
C3 C4 C5 C6 0.4(2)
C4 N1 C1 O1 178.09(15)
C4 N1 C1 C2 -2.38(17)
C4 C3 C8 C7 1.0(2)
C4 C5 C6 C7 0.0(2)
C5 C6 C7 C8 0.1(3)
C6 C7 C8 C3 -0.6(2)
C8 C3 C4 N1 178.49(14)
C8 C3 C4 C5 -0.9(2)
C9 N1 C1 O1 0.0(3)
C9 N1 C1 C2 179.52(14)
C9 N1 C4 C3 179.16(14)
C9 N1 C4 C5 -1.5(3)
C10 N2 C2 C1 -96.25(16)
C10 N2 C2 C3 19.1(2)
C10 N2 C2 C14 144.62(14)
C10 N2 C12 C11 -0.11(16)
C10 N2 C12 C13 -125.21(13)
C10 N3 C11 C12 -11.54(16)
C10 N3 C11 C22 -133.22(13)
C10 N3 C15 C16 39.4(2)
C10 N3 C15 C20 -140.69(15)
C11 N3 C10 O2 -169.12(15)
C11 N3 C10 N2 11.90(17)
C11 N3 C15 C16 -155.77(14)
C11 N3 C15 C20 24.1(2)
C11 C12 C13 C14 -150.42(13)
C11 C22 C23 O3 0.8(2)
C11 C22 C23 O4 -179.28(13)
C12 N2 C2 C1 121.28(13)
C12 N2 C2 C3 -123.42(14)
C12 N2 C2 C14 2.15(16)
C12 N2 C10 O2 173.98(15)
C12 N2 C10 N3 -7.03(17)
C12 C11 C22 C23 64.46(17)
C12 C13 C14 C2 38.47(16)
C14 C2 C3 C4 119.41(14)
C14 C2 C3 C8 -58.0(2)
C15 N3 C10 O2 -2.9(2)
C15 N3 C10 N2 178.12(13)
C15 N3 C11 C12 -177.81(13)
C15 N3 C11 C22 60.52(18)
C15 C16 C17 C18 -1.1(2)
C16 C15 C20 C19 -2.1(2)
C16 C17 C18 C19 -1.3(2)
C16 C17 C18 C21 178.51(16)
C17 C18 C19 C20 2.0(2)
C18 C19 C20 C15 -0.3(2)
C20 C15 C16 C17 2.7(2)
C21 C18 C19 C20 -177.83(15)
C22 C11 C12 N2 125.54(13)
C22 C11 C12 C13 -120.74(15)
C24 O4 C23 O3 3.2(2)
C24 O4 C23 C22 -176.68(13)
